data_4321667
loop_
_publ_author_name
'Paul G. Jene'
'James A. Ibers'

_publ_section_title
;
 Syntheses and Structural Characterization of the (OCnOPor) Capped
 Porphyrins: Co(OC2OPor).CH2Cl2, Co(OC2OPor)(NO)out.0.46CHCl3,
 Co(OC3OPor).CHCl3, and Co(OC3OPor)(MeIm).3C7H8
;
_journal_name_full 'Inorganic Chemistry'
_journal_page_first 5796
_journal_page_last 5802
_journal_paper_doi 10.1021/ic0006753
_journal_volume 39
_journal_year 2000
_chemical_formula_moiety 'C58 H42 Co N5 O9'
_chemical_formula_sum 'C58.47 H42.47 Cl1.4 Co N5 O9'
_chemical_formula_weight 1067.58
_chemical_name_systematic
; 
 ? 
;
_space_group_IT_number 2
_symmetry_cell_setting triclinic
_symmetry_space_group_name_Hall '-P 1'
_symmetry_space_group_name_H-M 'P -1'
_atom_sites_solution_hydrogens geom
_atom_sites_solution_primary direct
_atom_sites_solution_secondary difmap
_audit_creation_method SHELXL-97
_cell_angle_alpha 103.923(2)
_cell_angle_beta 92.082(2)
_cell_angle_gamma 93.583(2)
_cell_formula_units_Z 2
_cell_length_a 9.019(1)
_cell_length_b 16.588(2)
_cell_length_c 16.909(2)
_cell_measurement_reflns_used 7793
_cell_measurement_temperature 153(2)
_cell_measurement_theta_max 56.986
_cell_measurement_theta_min 4.531
_cell_volume 2447.1(5)
_computing_cell_refinement 'SMART version 5.054 (Bruker, 1998)'
_computing_data_collection 'SMART version 5.054 (Bruker, 1998)'
_computing_data_reduction 'SAINT-Plus version 6.02a (Bruker, 1999)'
_computing_molecular_graphics 'SHELXTL 5.101 (Sheldrick, 1999)'
_computing_publication_material 'SHELXTL 5.101 (Sheldrick, 1999)'
_computing_structure_refinement 'SHELXL-97 (Sheldrick, 1997)'
_computing_structure_solution 'SHELXS-97 (Sheldrick, 1990)'
_diffrn_ambient_temperature 153(2)
_diffrn_measured_fraction_theta_full 0.997
_diffrn_measured_fraction_theta_max 0.997
_diffrn_measurement_device_type 'Bruker Smart 1000 CCD'
_diffrn_measurement_method \w
_diffrn_radiation_monochromator graphite
_diffrn_radiation_source 'standard-focus sealed tube'
_diffrn_radiation_type MoK\a
_diffrn_radiation_wavelength 0.71073
_diffrn_reflns_av_R_equivalents 0.1830
_diffrn_reflns_av_sigmaI/netI 0.1358
_diffrn_reflns_limit_h_max 10
_diffrn_reflns_limit_h_min -10
_diffrn_reflns_limit_k_max 20
_diffrn_reflns_limit_k_min -20
_diffrn_reflns_limit_l_max 20
_diffrn_reflns_limit_l_min -20
_diffrn_reflns_number 29131
_diffrn_reflns_theta_full 25.50
_diffrn_reflns_theta_max 25.50
_diffrn_reflns_theta_min 1.27
_diffrn_standards_decay_% <2
_exptl_absorpt_coefficient_mu 0.494
_exptl_absorpt_correction_type none
_exptl_crystal_colour purple
_exptl_crystal_density_diffrn 1.449
_exptl_crystal_density_method 'not measured'
_exptl_crystal_description 'rectangular block'
_exptl_crystal_F_000 1102
_exptl_crystal_size_max 0.70
_exptl_crystal_size_mid 0.45
_exptl_crystal_size_min 0.22
_refine_diff_density_max 2.58
_refine_diff_density_min -0.99
_refine_diff_density_rms 0.14
_refine_ls_extinction_method none
_refine_ls_goodness_of_fit_ref 1.38
_refine_ls_hydrogen_treatment constr
_refine_ls_matrix_type full
_refine_ls_number_parameters 690
_refine_ls_number_reflns 9075
_refine_ls_number_restraints 0
_refine_ls_restrained_S_all 1.38
_refine_ls_R_factor_all 0.1152
_refine_ls_R_factor_gt 0.082
_refine_ls_shift/su_max 0.017
_refine_ls_shift/su_mean 0.000
_refine_ls_structure_factor_coef Fsqd
_refine_ls_weighting_details
; calc 
w = 1/[\s^2^(Fo^2^)+(0.04Fo^2^)^2^] 
;
_refine_ls_weighting_scheme calc
_refine_ls_wR_factor_gt 0.183
_refine_ls_wR_factor_ref 0.196
_reflns_number_gt 6056
_reflns_number_total 9075
_reflns_threshold_expression 'I > 2sigma(I)'
_cod_data_source_file ic0006753_2.cif
_cod_data_source_block cmpd2
_cod_original_cell_volume 2447.4(5)
_cod_original_formula_sum 'C58.47 H42.47 Cl1.40 Co N5 O9'
_cod_database_code 4321667

loop_
_symmetry_equiv_pos_as_xyz
'x, y, z'
'-x, -y, -z'

loop_
_atom_site_label
_atom_site_type_symbol
_atom_site_fract_x
_atom_site_fract_y
_atom_site_fract_z
_atom_site_U_iso_or_equiv
_atom_site_adp_type
_atom_site_occupancy
_atom_site_symmetry_multiplicity
_atom_site_calc_flag
_atom_site_refinement_flags
_atom_site_disorder_assembly
_atom_site_disorder_group
Co1 Co 0.54070(6) 0.72282(3) 0.21236(3) 0.0203(2) Uani 1 1 d . . .
N1 N 0.5329(4) 0.8258(2) 0.17434(19) 0.0234(9) Uani 1 1 d . . .
N2 N 0.6623(4) 0.78496(19) 0.31129(19) 0.0211(8) Uani 1 1 d . . .
N3 N 0.5306(4) 0.6251(2) 0.25822(19) 0.0217(8) Uani 1 1 d . . .
N4 N 0.3890(4) 0.66811(19) 0.12594(19) 0.0206(8) Uani 1 1 d . . .
N5 N 0.6973(4) 0.6855(2) 0.1505(2) 0.0304(9) Uani 1 1 d . . .
C1 C 0.4612(5) 0.8374(2) 0.1049(2) 0.0239(10) Uani 1 1 d . . .
C2 C 0.5036(5) 0.9166(2) 0.0908(3) 0.0287(11) Uani 1 1 d . . .
H2A H 0.4705 0.9377 0.0463 0.034 Uiso 1 1 calc R . .
C3 C 0.6003(5) 0.9558(3) 0.1530(3) 0.0280(11) Uani 1 1 d . . .
H3A H 0.6481 1.0100 0.1606 0.034 Uiso 1 1 calc R . .
C4 C 0.6172(5) 0.9005(2) 0.2053(2) 0.0226(10) Uani 1 1 d . . .
C5 C 0.7025(5) 0.9210(2) 0.2783(2) 0.0236(10) Uani 1 1 d . . .
C6 C 0.7201(5) 0.8667(2) 0.3275(2) 0.0216(10) Uani 1 1 d . . .
C7 C 0.8003(5) 0.8889(3) 0.4058(2) 0.0281(11) Uani 1 1 d . . .
H7A H 0.8514 0.9412 0.4306 0.034 Uiso 1 1 calc R . .
C8 C 0.7896(5) 0.8221(3) 0.4371(2) 0.0268(11) Uani 1 1 d . . .
H8A H 0.8307 0.8185 0.4886 0.032 Uiso 1 1 calc R . .
C9 C 0.7041(5) 0.7566(2) 0.3783(2) 0.0213(10) Uani 1 1 d . . .
C10 C 0.6753(5) 0.6783(3) 0.3896(2) 0.0227(10) Uani 1 1 d . . .
C11 C 0.5993(5) 0.6144(2) 0.3288(2) 0.0220(10) Uani 1 1 d . . .
C12 C 0.5842(5) 0.5284(3) 0.3332(3) 0.0291(11) Uani 1 1 d . . .
H12A H 0.6225 0.5056 0.3755 0.035 Uiso 1 1 calc R . .
C13 C 0.5040(5) 0.4869(3) 0.2643(3) 0.0269(11) Uani 1 1 d . . .
H13A H 0.4780 0.4287 0.2485 0.032 Uiso 1 1 calc R . .
C14 C 0.4659(5) 0.5462(2) 0.2202(2) 0.0234(10) Uani 1 1 d . . .
C15 C 0.3724(5) 0.5280(2) 0.1507(2) 0.0224(10) Uani 1 1 d . . .
C16 C 0.3303(5) 0.5861(2) 0.1108(2) 0.0218(10) Uani 1 1 d . . .
C17 C 0.2201(5) 0.5704(3) 0.0437(3) 0.0285(11) Uani 1 1 d . . .
H17A H 0.1631 0.5193 0.0215 0.034 Uiso 1 1 calc R . .
C18 C 0.2124(5) 0.6403(3) 0.0183(3) 0.0295(11) Uani 1 1 d . . .
H18A H 0.1478 0.6486 -0.0242 0.035 Uiso 1 1 calc R . .
C19 C 0.3212(5) 0.7012(3) 0.0680(2) 0.0246(11) Uani 1 1 d . . .
C20 C 0.3554(5) 0.7791(2) 0.0541(2) 0.0243(10) Uani 1 1 d . . .
C21 C 0.7658(5) 1.0098(2) 0.3105(2) 0.0236(10) Uani 1 1 d . . .
C22 C 0.9179(5) 1.0311(3) 0.3187(3) 0.0294(11) Uani 1 1 d . . .
H22A H 0.9850 0.9902 0.2979 0.035 Uiso 1 1 calc R . .
C23 C 0.9729(5) 1.1120(3) 0.3571(3) 0.0342(12) Uani 1 1 d . . .
H23A H 1.0771 1.1262 0.3621 0.041 Uiso 1 1 calc R . .
C24 C 0.8761(5) 1.1713(3) 0.3880(3) 0.0345(12) Uani 1 1 d . . .
H24A H 0.9138 1.2261 0.4154 0.041 Uiso 1 1 calc R . .
C25 C 0.7227(5) 1.1514(3) 0.3791(3) 0.0335(12) Uani 1 1 d . . .
H25A H 0.6556 1.1924 0.3998 0.040 Uiso 1 1 calc R . .
C26 C 0.6698(5) 1.0713(3) 0.3397(2) 0.0249(10) Uani 1 1 d . . .
C27 C 0.7167(5) 0.6579(2) 0.4683(2) 0.0225(10) Uani 1 1 d . . .
C28 C 0.8588(5) 0.6377(3) 0.4873(3) 0.0302(11) Uani 1 1 d . . .
H28A H 0.9350 0.6390 0.4501 0.036 Uiso 1 1 calc R . .
C29 C 0.8907(5) 0.6157(3) 0.5600(3) 0.0366(12) Uani 1 1 d . . .
H29A H 0.9881 0.6015 0.5719 0.044 Uiso 1 1 calc R . .
C30 C 0.7827(6) 0.6143(3) 0.6145(3) 0.0370(12) Uani 1 1 d . . .
H30A H 0.8054 0.5996 0.6643 0.044 Uiso 1 1 calc R . .
C31 C 0.6396(6) 0.6343(3) 0.5970(3) 0.0416(13) Uani 1 1 d . . .
H31A H 0.5637 0.6333 0.6343 0.050 Uiso 1 1 calc R . .
C32 C 0.6100(5) 0.6558(3) 0.5242(3) 0.0287(11) Uani 1 1 d . . .
C33 C 0.3021(5) 0.4398(2) 0.1233(2) 0.0207(10) Uani 1 1 d . . .
C34 C 0.3630(5) 0.3805(3) 0.0638(3) 0.0326(12) Uani 1 1 d . . .
H34A H 0.4486 0.3954 0.0379 0.039 Uiso 1 1 calc R . .
C35 C 0.2998(6) 0.2991(3) 0.0417(3) 0.0361(13) Uani 1 1 d . . .
H35A H 0.3416 0.2585 0.0007 0.043 Uiso 1 1 calc R . .
C36 C 0.1761(5) 0.2782(3) 0.0796(3) 0.0350(12) Uani 1 1 d . . .
H36A H 0.1323 0.2227 0.0638 0.042 Uiso 1 1 calc R . .
C37 C 0.1137(5) 0.3354(3) 0.1400(3) 0.0301(11) Uani 1 1 d . . .
H37A H 0.0297 0.3199 0.1668 0.036 Uiso 1 1 calc R . .
C38 C 0.1792(5) 0.4174(3) 0.1604(2) 0.0261(11) Uani 1 1 d . . .
C39 C 0.2854(5) 0.8010(3) -0.0188(3) 0.0282(11) Uani 1 1 d . . .
C40 C 0.3197(6) 0.7566(3) -0.0971(3) 0.0390(13) Uani 1 1 d . . .
H40A H 0.3875 0.7143 -0.1022 0.047 Uiso 1 1 calc R . .
C41 C 0.2575(6) 0.7730(3) -0.1665(3) 0.0394(13) Uani 1 1 d . . .
H41A H 0.2829 0.7425 -0.2188 0.047 Uiso 1 1 calc R . .
C42 C 0.1597(6) 0.8329(3) -0.1602(3) 0.0412(13) Uani 1 1 d . . .
H42A H 0.1143 0.8432 -0.2080 0.049 Uiso 1 1 calc R . .
C43 C 0.1256(6) 0.8793(3) -0.0833(3) 0.0376(13) Uani 1 1 d . . .
H43A H 0.0592 0.9222 -0.0789 0.045 Uiso 1 1 calc R . .
C44 C 0.1885(5) 0.8627(3) -0.0140(3) 0.0301(11) Uani 1 1 d . . .
C45 C 0.4275(5) 1.0602(3) 0.3944(3) 0.0311(12) Uani 1 1 d . . .
H45A H 0.3409 1.0916 0.3860 0.037 Uiso 1 1 calc R . .
H45B H 0.4856 1.0921 0.4441 0.037 Uiso 1 1 calc R . .
C46 C 0.3745(5) 0.9764(3) 0.4055(3) 0.0325(12) Uani 1 1 d . . .
H46A H 0.4598 0.9422 0.4082 0.039 Uiso 1 1 calc R . .
H46B H 0.3214 0.9824 0.4565 0.039 Uiso 1 1 calc R . .
C47 C 0.3492(5) 0.6142(3) 0.4970(3) 0.0339(12) Uani 1 1 d . . .
H47A H 0.2926 0.6238 0.5471 0.041 Uiso 1 1 calc R . .
H47B H 0.3901 0.5589 0.4886 0.041 Uiso 1 1 calc R . .
C48 C 0.2513(5) 0.6168(3) 0.4266(3) 0.0339(12) Uani 1 1 d . . .
H48A H 0.3085 0.6099 0.3769 0.041 Uiso 1 1 calc R . .
H48B H 0.1712 0.5714 0.4173 0.041 Uiso 1 1 calc R . .
C49 C -0.0295(5) 0.4836(3) 0.2296(3) 0.0314(12) Uani 1 1 d . . .
H49A H -0.0630 0.4669 0.2788 0.038 Uiso 1 1 calc R . .
H49B H -0.0841 0.4469 0.1810 0.038 Uiso 1 1 calc R . .
C50 C -0.0568(5) 0.5719(3) 0.2349(3) 0.0321(12) Uani 1 1 d . . .
H50A H -0.0142 0.5900 0.1883 0.039 Uiso 1 1 calc R . .
H50B H -0.1650 0.5788 0.2335 0.039 Uiso 1 1 calc R . .
C51 C 0.0147(5) 0.9029(3) 0.0906(3) 0.0344(12) Uani 1 1 d . . .
H51A H -0.0588 0.8873 0.0436 0.041 Uiso 1 1 calc R . .
H51B H -0.0110 0.9564 0.1259 0.041 Uiso 1 1 calc R . .
C52 C 0.0062(5) 0.8376(3) 0.1376(3) 0.0296(11) Uani 1 1 d . . .
H52A H -0.0968 0.8276 0.1531 0.036 Uiso 1 1 calc R . .
H52B H 0.0399 0.7846 0.1051 0.036 Uiso 1 1 calc R . .
C53 C 0.2156(5) 0.8582(3) 0.3329(3) 0.0264(11) Uani 1 1 d . . .
C54 C 0.2379(5) 0.8145(3) 0.3907(3) 0.0296(11) Uani 1 1 d . . .
H54A H 0.3011 0.8386 0.4377 0.035 Uiso 1 1 calc R . .
C55 C 0.1701(5) 0.7363(3) 0.3817(3) 0.0257(10) Uani 1 1 d . . .
C56 C 0.0757(5) 0.6996(3) 0.3122(3) 0.0255(11) Uani 1 1 d . . .
C57 C 0.0531(5) 0.7430(2) 0.2546(3) 0.0263(11) Uani 1 1 d . . .
H57A H -0.0108 0.7187 0.2079 0.032 Uiso 1 1 calc R . .
C58 C 0.1220(5) 0.8222(3) 0.2627(3) 0.0285(11) Uani 1 1 d . . .
C59 C 0.6678(11) 0.8806(5) 0.8171(5) 0.024(2) Uiso 0.464(4) 1 d P . .
H59A H 0.5819 0.9104 0.8025 0.029 Uiso 0.464(4) 1 calc PR . .
Cl1 Cl 0.6434(6) 0.8941(2) 0.9157(2) 0.0926(18) Uani 0.464(4) 1 d P . .
Cl2 Cl 0.7921(5) 0.9289(3) 0.7860(2) 0.0958(19) Uani 0.464(4) 1 d P . .
Cl3 Cl 0.6138(9) 0.7799(3) 0.7562(3) 0.146(3) Uani 0.464(4) 1 d P . .
O1 O 0.5185(3) 1.05099(18) 0.32546(17) 0.0321(8) Uani 1 1 d . . .
O2 O 0.2753(4) 0.93760(18) 0.33565(18) 0.0370(9) Uani 1 1 d . . .
O3 O 0.4688(3) 0.67842(18) 0.50550(19) 0.0341(8) Uani 1 1 d . . .
O4 O 0.1882(3) 0.69708(18) 0.44487(17) 0.0290(8) Uani 1 1 d . . .
O5 O 0.1275(3) 0.47761(18) 0.22340(19) 0.0409(10) Uani 1 1 d . . .
O6 O 0.0126(3) 0.62079(17) 0.31015(17) 0.0313(8) Uani 1 1 d . . .
O7 O 0.1609(4) 0.91295(18) 0.06162(18) 0.0346(8) Uani 1 1 d . . .
O8 O 0.1036(4) 0.87048(18) 0.20863(17) 0.0320(8) Uani 1 1 d . . .
O9 O 0.6986(4) 0.61592(19) 0.11352(18) 0.0356(8) Uani 1 1 d . . .

loop_
_atom_site_aniso_label
_atom_site_aniso_U_11
_atom_site_aniso_U_22
_atom_site_aniso_U_33
_atom_site_aniso_U_23
_atom_site_aniso_U_13
_atom_site_aniso_U_12
Co1 0.0159(3) 0.0231(3) 0.0175(3) -0.0026(2) -0.0066(2) 0.0011(2)
N1 0.021(2) 0.0263(18) 0.0171(17) -0.0036(15) -0.0089(15) -0.0006(15)
N2 0.022(2) 0.0196(17) 0.0202(18) 0.0003(15) 0.0009(16) 0.0033(15)
N3 0.0151(19) 0.0279(19) 0.0173(17) -0.0027(15) -0.0056(15) 0.0010(15)
N4 0.022(2) 0.0183(17) 0.0186(17) -0.0006(14) -0.0011(15) 0.0015(15)
N5 0.023(2) 0.041(2) 0.0230(19) 0.0010(18) -0.0066(17) 0.0036(17)
C1 0.025(3) 0.024(2) 0.020(2) 0.0003(18) -0.0058(19) 0.0043(18)
C2 0.032(3) 0.030(2) 0.023(2) 0.0054(19) -0.014(2) 0.002(2)
C3 0.030(3) 0.021(2) 0.028(2) 0.0000(19) -0.007(2) -0.0028(19)
C4 0.020(2) 0.020(2) 0.025(2) -0.0006(18) -0.0020(19) 0.0003(17)
C5 0.019(2) 0.025(2) 0.020(2) -0.0048(18) -0.0046(18) 0.0017(18)
C6 0.016(2) 0.023(2) 0.021(2) -0.0021(18) -0.0051(18) 0.0020(17)
C7 0.027(3) 0.030(2) 0.022(2) -0.004(2) -0.0061(19) 0.000(2)
C8 0.026(3) 0.031(2) 0.018(2) -0.0035(19) -0.0092(19) 0.000(2)
C9 0.013(2) 0.027(2) 0.019(2) -0.0008(18) -0.0060(17) 0.0035(17)
C10 0.015(2) 0.031(2) 0.019(2) 0.0018(18) -0.0062(18) 0.0021(18)
C11 0.020(2) 0.025(2) 0.019(2) 0.0033(17) -0.0032(18) 0.0028(18)
C12 0.030(3) 0.030(2) 0.025(2) 0.0050(19) -0.008(2) -0.002(2)
C13 0.027(3) 0.024(2) 0.026(2) 0.0014(19) -0.006(2) -0.0020(19)
C14 0.021(2) 0.026(2) 0.020(2) 0.0017(18) -0.0033(19) 0.0008(18)
C15 0.021(2) 0.025(2) 0.019(2) 0.0010(18) -0.0020(18) 0.0007(18)
C16 0.015(2) 0.026(2) 0.020(2) -0.0023(18) -0.0038(18) 0.0001(17)
C17 0.025(3) 0.029(2) 0.026(2) 0.000(2) -0.009(2) -0.0055(19)
C18 0.027(3) 0.030(2) 0.027(2) 0.001(2) -0.014(2) 0.001(2)
C19 0.020(2) 0.028(2) 0.020(2) -0.0035(19) -0.0060(19) 0.0027(19)
C20 0.024(3) 0.022(2) 0.022(2) -0.0016(18) -0.0085(19) -0.0027(18)
C21 0.021(2) 0.027(2) 0.020(2) 0.0017(18) -0.0101(18) 0.0010(18)
C22 0.022(3) 0.033(2) 0.027(2) -0.004(2) -0.008(2) 0.0041(19)
C23 0.017(2) 0.044(3) 0.033(3) -0.004(2) -0.011(2) -0.004(2)
C24 0.035(3) 0.028(2) 0.030(2) -0.011(2) -0.007(2) -0.009(2)
C25 0.030(3) 0.035(3) 0.028(2) -0.008(2) -0.002(2) 0.004(2)
C26 0.019(2) 0.032(2) 0.021(2) 0.0017(19) -0.0047(19) -0.0027(19)
C27 0.021(2) 0.023(2) 0.020(2) 0.0015(18) -0.0089(19) -0.0033(18)
C28 0.018(2) 0.041(3) 0.030(2) 0.008(2) -0.003(2) -0.002(2)
C29 0.021(3) 0.048(3) 0.042(3) 0.016(2) -0.014(2) -0.002(2)
C30 0.031(3) 0.055(3) 0.028(2) 0.020(2) -0.010(2) -0.003(2)
C31 0.034(3) 0.063(3) 0.032(3) 0.016(2) 0.002(2) 0.009(3)
C32 0.023(3) 0.033(2) 0.028(2) 0.005(2) -0.005(2) 0.002(2)
C33 0.019(2) 0.021(2) 0.019(2) 0.0028(17) -0.0078(18) -0.0021(17)
C34 0.029(3) 0.038(3) 0.026(2) -0.001(2) -0.002(2) -0.005(2)
C35 0.036(3) 0.027(2) 0.036(3) -0.010(2) -0.001(2) 0.001(2)
C36 0.034(3) 0.021(2) 0.042(3) -0.005(2) -0.009(2) -0.003(2)
C37 0.021(3) 0.034(2) 0.030(2) 0.000(2) -0.001(2) -0.001(2)
C38 0.020(2) 0.028(2) 0.024(2) -0.0047(19) -0.0098(19) 0.0074(19)
C39 0.030(3) 0.028(2) 0.023(2) 0.0039(19) -0.011(2) -0.006(2)
C40 0.038(3) 0.042(3) 0.032(3) 0.002(2) -0.011(2) 0.000(2)
C41 0.049(4) 0.043(3) 0.022(2) 0.004(2) -0.010(2) -0.002(3)
C42 0.044(3) 0.050(3) 0.030(3) 0.017(2) -0.018(2) -0.011(3)
C43 0.039(3) 0.036(3) 0.039(3) 0.015(2) -0.014(2) -0.006(2)
C44 0.032(3) 0.028(2) 0.028(2) 0.005(2) -0.013(2) -0.005(2)
C45 0.024(3) 0.035(2) 0.028(2) -0.006(2) -0.002(2) 0.003(2)
C46 0.023(3) 0.042(3) 0.025(2) -0.003(2) -0.012(2) -0.002(2)
C47 0.022(3) 0.043(3) 0.038(3) 0.012(2) 0.006(2) 0.004(2)
C48 0.025(3) 0.038(3) 0.036(3) 0.001(2) -0.002(2) 0.012(2)
C49 0.014(2) 0.037(3) 0.034(3) -0.007(2) 0.001(2) 0.0008(19)
C50 0.029(3) 0.035(3) 0.025(2) -0.006(2) -0.007(2) -0.001(2)
C51 0.029(3) 0.035(3) 0.034(3) 0.000(2) -0.014(2) 0.003(2)
C52 0.025(3) 0.031(2) 0.029(2) 0.002(2) -0.015(2) 0.001(2)
C53 0.022(2) 0.026(2) 0.026(2) -0.0013(19) -0.002(2) -0.0013(19)
C54 0.021(3) 0.033(2) 0.028(2) -0.005(2) -0.009(2) 0.001(2)
C55 0.018(2) 0.034(2) 0.025(2) 0.005(2) 0.0019(19) 0.0102(19)
C56 0.020(2) 0.026(2) 0.027(2) -0.0007(19) -0.0022(19) 0.0070(19)
C57 0.023(2) 0.026(2) 0.025(2) -0.0039(19) -0.0055(19) 0.0054(19)
C58 0.024(3) 0.030(2) 0.028(2) 0.000(2) -0.004(2) 0.007(2)
Cl1 0.169(5) 0.063(2) 0.049(2) 0.0101(17) -0.001(2) 0.047(3)
Cl2 0.074(3) 0.145(4) 0.045(2) -0.009(2) 0.0049(19) -0.044(3)
Cl3 0.242(8) 0.086(3) 0.087(3) -0.008(3) -0.011(4) -0.032(4)
O1 0.0188(17) 0.0411(18) 0.0280(16) -0.0065(14) -0.0040(14) -0.0016(14)
O2 0.031(2) 0.0368(18) 0.0344(18) -0.0035(15) -0.0160(16) -0.0055(15)
O3 0.0198(18) 0.0433(18) 0.0422(19) 0.0151(15) -0.0011(15) 0.0076(14)
O4 0.0232(17) 0.0384(17) 0.0230(16) 0.0010(14) -0.0015(13) 0.0097(14)
O5 0.0176(17) 0.0429(19) 0.045(2) -0.0224(16) -0.0011(15) 0.0007(14)
O6 0.0321(19) 0.0319(17) 0.0236(16) -0.0033(13) -0.0078(14) -0.0005(14)
O7 0.029(2) 0.0361(17) 0.0326(17) -0.0001(14) -0.0088(15) -0.0049(14)
O8 0.034(2) 0.0307(16) 0.0265(16) 0.0004(14) -0.0149(15) -0.0020(14)
O9 0.033(2) 0.0378(18) 0.0308(17) -0.0031(15) -0.0003(15) 0.0118(15)

loop_
_atom_type_symbol
_atom_type_description
_atom_type_scat_dispersion_real
_atom_type_scat_dispersion_imag
_atom_type_scat_source
C C 0.0033 0.0016 'International Tables Vol C Tables 4.2.6.8 and 6.1.1.4'
H H 0.0000 0.0000 'International Tables Vol C Tables 4.2.6.8 and 6.1.1.4'
N N 0.0061 0.0033 'International Tables Vol C Tables 4.2.6.8 and 6.1.1.4'
O O 0.0106 0.0060 'International Tables Vol C Tables 4.2.6.8 and 6.1.1.4'
Co Co 0.3494 0.9721 'International Tables Vol C Tables 4.2.6.8 and 6.1.1.4'
Cl Cl 0.1484 0.1585 'International Tables Vol C Tables 4.2.6.8 and 6.1.1.4'

loop_
_geom_angle_atom_site_label_1
_geom_angle_atom_site_label_2
_geom_angle_atom_site_label_3
_geom_angle
_geom_angle_site_symmetry_1
_geom_angle_site_symmetry_3
_geom_angle_publ_flag
N5 Co1 N3 92.12(16) . . ?
N5 Co1 N1 94.31(16) . . ?
N3 Co1 N1 173.56(14) . . ?
N5 Co1 N4 93.75(14) . . ?
N3 Co1 N4 90.71(14) . . ?
N1 Co1 N4 89.24(14) . . ?
N5 Co1 N2 96.66(14) . . ?
N3 Co1 N2 88.85(13) . . ?
N1 Co1 N2 90.03(13) . . ?
N4 Co1 N2 169.59(14) . . ?
C1 N1 C4 103.8(4) . . ?
C1 N1 Co1 128.6(3) . . ?
C4 N1 Co1 127.1(3) . . ?
C9 N2 C6 105.6(3) . . ?
C9 N2 Co1 127.6(3) . . ?
C6 N2 Co1 126.8(3) . . ?
C11 N3 C14 104.0(3) . . ?
C11 N3 Co1 129.1(3) . . ?
C14 N3 Co1 126.4(3) . . ?
C19 N4 C16 105.7(3) . . ?
C19 N4 Co1 128.3(3) . . ?
C16 N4 Co1 126.0(3) . . ?
O9 N5 Co1 121.8(3) . . ?
N1 C1 C20 124.8(4) . . ?
N1 C1 C2 111.7(3) . . ?
C20 C1 C2 123.4(4) . . ?
C3 C2 C1 106.6(4) . . ?
C2 C3 C4 107.2(4) . . ?
C5 C4 N1 125.3(4) . . ?
C5 C4 C3 123.9(4) . . ?
N1 C4 C3 110.7(3) . . ?
C6 C5 C4 123.4(4) . . ?
C6 C5 C21 117.6(3) . . ?
C4 C5 C21 118.6(4) . . ?
C5 C6 N2 126.2(3) . . ?
C5 C6 C7 123.8(4) . . ?
N2 C6 C7 109.9(4) . . ?
C8 C7 C6 107.3(4) . . ?
C7 C8 C9 107.4(4) . . ?
C10 C9 N2 127.1(3) . . ?
C10 C9 C8 123.1(4) . . ?
N2 C9 C8 109.8(4) . . ?
C9 C10 C11 121.6(4) . . ?
C9 C10 C27 121.4(3) . . ?
C11 C10 C27 117.0(4) . . ?
N3 C11 C10 125.1(4) . . ?
N3 C11 C12 111.4(3) . . ?
C10 C11 C12 123.4(4) . . ?
C13 C12 C11 105.8(4) . . ?
C12 C13 C14 107.7(4) . . ?
C15 C14 N3 124.9(4) . . ?
C15 C14 C13 124.2(4) . . ?
N3 C14 C13 110.9(3) . . ?
C16 C15 C14 123.9(4) . . ?
C16 C15 C33 119.0(3) . . ?
C14 C15 C33 116.8(4) . . ?
C15 C16 N4 126.0(4) . . ?
C15 C16 C17 124.8(4) . . ?
N4 C16 C17 109.2(4) . . ?
C18 C17 C16 108.0(4) . . ?
C17 C18 C19 107.0(4) . . ?
N4 C19 C20 126.3(4) . . ?
N4 C19 C18 110.0(4) . . ?
C20 C19 C18 123.5(4) . . ?
C19 C20 C1 121.8(4) . . ?
C19 C20 C39 119.4(3) . . ?
C1 C20 C39 118.7(4) . . ?
C22 C21 C26 118.6(4) . . ?
C22 C21 C5 122.2(4) . . ?
C26 C21 C5 119.0(4) . . ?
C21 C22 C23 120.6(4) . . ?
C24 C23 C22 120.0(4) . . ?
C23 C24 C25 120.3(4) . . ?
C26 C25 C24 119.1(4) . . ?
C25 C26 O1 120.4(4) . . ?
C25 C26 C21 121.5(4) . . ?
O1 C26 C21 118.0(3) . . ?
C32 C27 C28 117.7(4) . . ?
C32 C27 C10 119.5(4) . . ?
C28 C27 C10 122.8(4) . . ?
C29 C28 C27 120.7(5) . . ?
C30 C29 C28 120.4(5) . . ?
C29 C30 C31 120.0(5) . . ?
C32 C31 C30 118.7(5) . . ?
C27 C32 C31 122.5(4) . . ?
C27 C32 O3 117.2(4) . . ?
C31 C32 O3 120.3(4) . . ?
C38 C33 C34 119.3(4) . . ?
C38 C33 C15 119.3(3) . . ?
C34 C33 C15 121.4(4) . . ?
C33 C34 C35 120.4(5) . . ?
C36 C35 C34 119.3(4) . . ?
C35 C36 C37 121.8(4) . . ?
C36 C37 C38 117.6(4) . . ?
C33 C38 O5 117.3(4) . . ?
C33 C38 C37 121.6(4) . . ?
O5 C38 C37 120.9(4) . . ?
C44 C39 C40 117.5(4) . . ?
C44 C39 C20 123.7(4) . . ?
C40 C39 C20 118.8(4) . . ?
C41 C40 C39 121.6(5) . . ?
C42 C41 C40 119.8(5) . . ?
C41 C42 C43 120.0(5) . . ?
C44 C43 C42 119.9(5) . . ?
C39 C44 C43 121.2(4) . . ?
C39 C44 O7 119.6(4) . . ?
C43 C44 O7 119.0(4) . . ?
O1 C45 C46 110.1(3) . . ?
O2 C46 C45 106.7(4) . . ?
O3 C47 C48 108.4(4) . . ?
O4 C48 C47 107.3(3) . . ?
O5 C49 C50 106.5(4) . . ?
O6 C50 C49 107.8(4) . . ?
O7 C51 C52 111.4(4) . . ?
O8 C52 C51 104.8(3) . . ?
C54 C53 O2 126.2(4) . . ?
C54 C53 C58 119.6(4) . . ?
O2 C53 C58 114.1(4) . . ?
C53 C54 C55 120.8(4) . . ?
C54 C55 O4 118.3(4) . . ?
C54 C55 C56 120.3(4) . . ?
O4 C55 C56 121.2(4) . . ?
C57 C56 O6 125.9(4) . . ?
C57 C56 C55 119.1(4) . . ?
O6 C56 C55 115.1(4) . . ?
C56 C57 C58 121.3(4) . . ?
O8 C58 C57 125.1(4) . . ?
O8 C58 C53 116.0(4) . . ?
C57 C58 C53 118.9(4) . . ?
Cl2 C59 Cl1 121.6(6) . . ?
Cl2 C59 Cl3 116.1(6) . . ?
Cl1 C59 Cl3 115.4(6) . . ?
C26 O1 C45 118.2(3) . . ?
C53 O2 C46 116.2(4) . . ?
C32 O3 C47 115.6(4) . . ?
C55 O4 C48 117.8(3) . . ?
C38 O5 C49 119.1(3) . . ?
C56 O6 C50 118.5(3) . . ?
C44 O7 C51 116.8(3) . . ?
C58 O8 C52 118.0(3) . . ?

loop_
_geom_bond_atom_site_label_1
_geom_bond_atom_site_label_2
_geom_bond_distance
_geom_bond_site_symmetry_2
_geom_bond_publ_flag
Co1 N5 1.838(4) . ?
Co1 N3 1.958(4) . ?
Co1 N1 1.969(4) . ?
Co1 N4 1.973(3) . ?
Co1 N2 1.990(3) . ?
N1 C1 1.380(5) . ?
N1 C4 1.389(5) . ?
N2 C9 1.378(5) . ?
N2 C6 1.380(5) . ?
N3 C11 1.378(5) . ?
N3 C14 1.392(5) . ?
N4 C19 1.376(6) . ?
N4 C16 1.390(5) . ?
N5 O9 1.174(4) . ?
C1 C20 1.417(5) . ?
C1 C2 1.422(6) . ?
C2 C3 1.351(5) . ?
C3 C4 1.429(6) . ?
C4 C5 1.389(5) . ?
C5 C6 1.378(6) . ?
C5 C21 1.509(5) . ?
C6 C7 1.440(5) . ?
C7 C8 1.337(6) . ?
C8 C9 1.444(5) . ?
C9 C10 1.368(6) . ?
C10 C11 1.409(5) . ?
C10 C27 1.490(6) . ?
C11 C12 1.444(6) . ?
C12 C13 1.358(6) . ?
C13 C14 1.420(6) . ?
C14 C15 1.382(6) . ?
C15 C16 1.366(6) . ?
C15 C33 1.515(5) . ?
C16 C17 1.445(5) . ?
C17 C18 1.335(6) . ?
C18 C19 1.447(5) . ?
C19 C20 1.387(6) . ?
C20 C39 1.496(6) . ?
C21 C22 1.389(6) . ?
C21 C26 1.390(6) . ?
C22 C23 1.394(6) . ?
C23 C24 1.377(6) . ?
C24 C25 1.396(7) . ?
C25 C26 1.382(6) . ?
C26 O1 1.383(5) . ?
C27 C32 1.377(6) . ?
C27 C28 1.391(6) . ?
C28 C29 1.390(7) . ?
C29 C30 1.368(7) . ?
C30 C31 1.392(7) . ?
C31 C32 1.383(7) . ?
C32 O3 1.396(5) . ?
C33 C38 1.368(6) . ?
C33 C34 1.384(6) . ?
C34 C35 1.389(6) . ?
C35 C36 1.375(7) . ?
C36 C37 1.378(6) . ?
C37 C38 1.407(6) . ?
C38 O5 1.389(5) . ?
C39 C44 1.377(6) . ?
C39 C40 1.408(6) . ?
C40 C41 1.375(7) . ?
C41 C42 1.357(7) . ?
C42 C43 1.397(7) . ?
C43 C44 1.378(6) . ?
C44 O7 1.389(5) . ?
C45 O1 1.433(5) . ?
C45 C46 1.498(7) . ?
C46 O2 1.447(5) . ?
C47 O3 1.446(5) . ?
C47 C48 1.466(6) . ?
C48 O4 1.450(5) . ?
C49 O5 1.432(5) . ?
C49 C50 1.482(6) . ?
C50 O6 1.432(4) . ?
C51 O7 1.438(6) . ?
C51 C52 1.489(7) . ?
C52 O8 1.436(5) . ?
C53 C54 1.366(7) . ?
C53 O2 1.381(5) . ?
C53 C58 1.415(6) . ?
C54 C55 1.371(6) . ?
C55 O4 1.388(5) . ?
C55 C56 1.412(6) . ?
C56 C57 1.360(6) . ?
C56 O6 1.385(5) . ?
C57 C58 1.393(6) . ?
C58 O8 1.364(6) . ?
C59 Cl2 1.519(10) . ?
C59 Cl1 1.653(10) . ?
C59 Cl3 1.768(9) . ?
